data_1528939
loop_
_publ_author_name
'Trotter, J.'
'Withlow, S.H.'

_publ_section_title
;
 The Structures of Cesium and Rubidium Difluorophosphates
;
_journal_name_full
;
Journal of the Chemical Society A: Inorganic, Physical, Theoretical (1966-1971)
;
_journal_page_first 1383
_journal_page_last 1386
_journal_volume 1967
_journal_year 1967
_chemical_formula_sum 'Cs F2 O2 P'
_chemical_name_systematic 'Cs P O2 F2'
_space_group_IT_number 62
_symmetry_space_group_name_Hall '-P 2ac 2n'
_symmetry_space_group_name_H-M 'P n m a'
_cell_angle_alpha 90
_cell_angle_beta 90
_cell_angle_gamma 90
_cell_formula_units_Z 4
_cell_length_a 8.437
_cell_length_b 6.796
_cell_length_c 8.06
_cell_volume 462.143
_citation_journal_id_ASTM JCSIAP
_cod_data_source_file Trotter_JCSIAP_1967_337.cif
_cod_data_source_block Cs1F2O2P1
_cod_original_cell_volume 462.1431
_cod_original_formula_sum 'Cs1 F2 O2 P1'
_cod_database_code 1528939

loop_
_symmetry_equiv_pos_as_xyz
x,y,z
-x+1/2,-y,z+1/2
x+1/2,-y+1/2,-z+1/2
-x,y+1/2,-z
-x,-y,-z
x-1/2,y,-z-1/2
-x-1/2,y-1/2,z-1/2
x,-y-1/2,z

loop_
_atom_site_label
_atom_site_type_symbol
_atom_site_fract_x
_atom_site_fract_y
_atom_site_fract_z
_atom_site_occupancy
_atom_site_U_iso_or_equiv
F1 F-1 0.251 0.25 -0.451 1 0.0
F2 F-1 -0.027 0.25 -0.443 1 0.0
O1 O-2 0.113 0.061 -0.233 1 0.0
Cs1 Cs+1 0.1365 0.25 0.1423 1 0.0
P1 P+5 0.1099 0.25 -0.32 1 0.0
